data_7209880
loop_
_publ_author_name
'Ramana, C. V.'
'Goriya, Yogesh'
'Durugkar, Kulbhushan A.'
'Chatterjee, Soumitra'
'Krishnaswamy, Shobhana'
'Gonnade, Rajesh G.'

_publ_section_title
;
 Evaluation of viability of halogen&#x22EF;O2N interactions: Insight from
 crystal packing in a series of isomeric halo and nitro substituted
 triaryl compounds with modular positioning of halogen and NO2 groups
;
_journal_issue 26
_journal_name_full CrystEngComm
_journal_page_first 5283
_journal_paper_doi 10.1039/c3ce40192h
_journal_volume 15
_journal_year 2013
_chemical_formula_moiety 'C14 H9 I N4 O2'
_chemical_formula_sum 'C14 H9 I N4 O2'
_chemical_formula_weight 392.15
_chemical_name_systematic
;
?
;
_space_group_IT_number 14
_symmetry_cell_setting monoclinic
_symmetry_space_group_name_Hall '-P 2ybc'
_symmetry_space_group_name_H-M 'P 1 21/c 1'
_atom_sites_solution_hydrogens geom
_atom_sites_solution_primary direct
_atom_sites_solution_secondary difmap
_audit_creation_method SHELXL-97
_cell_angle_alpha 90.00
_cell_angle_beta 90.151(2)
_cell_angle_gamma 90.00
_cell_formula_units_Z 4
_cell_length_a 7.8521(11)
_cell_length_b 7.0890(10)
_cell_length_c 24.500(3)
_cell_measurement_reflns_used 8017
_cell_measurement_temperature 190(2)
_cell_measurement_theta_max 28.12
_cell_measurement_theta_min 2.59
_cell_volume 1363.8(3)
_computing_cell_refinement 'SAINT (Bruker, 2003)'
_computing_data_collection 'SMART (Bruker, 2003)'
_computing_data_reduction SAINT
_computing_molecular_graphics 'ORTEP-3 (Farrugia, 1997)'
_computing_publication_material 'SHELXTL (Bruker, 2003)'
_computing_structure_refinement 'SHELXL97 (Sheldrick, 1997)'
_computing_structure_solution 'SHELXS97 (Sheldrick, 1997)'
_diffrn_ambient_temperature 190(2)
_diffrn_measured_fraction_theta_full 0.999
_diffrn_measured_fraction_theta_max 0.999
_diffrn_measurement_device_type 'Bruker Smart APEX'
_diffrn_measurement_method 'Phi and Omega Scan'
_diffrn_radiation_monochromator graphite
_diffrn_radiation_source 'fine-focus sealed tube'
_diffrn_radiation_type MoK\a
_diffrn_radiation_wavelength 0.71073
_diffrn_reflns_av_R_equivalents 0.0363
_diffrn_reflns_av_sigmaI/netI 0.0240
_diffrn_reflns_limit_h_max 9
_diffrn_reflns_limit_h_min -9
_diffrn_reflns_limit_k_max 8
_diffrn_reflns_limit_k_min -8
_diffrn_reflns_limit_l_max 29
_diffrn_reflns_limit_l_min -29
_diffrn_reflns_number 12720
_diffrn_reflns_theta_full 25.00
_diffrn_reflns_theta_max 25.00
_diffrn_reflns_theta_min 2.59
_exptl_absorpt_coefficient_mu 2.358
_exptl_absorpt_correction_T_max 0.9544
_exptl_absorpt_correction_T_min 0.3781
_exptl_absorpt_correction_type multi-scan
_exptl_absorpt_process_details 'bruker's sadabs'
_exptl_crystal_colour colorless
_exptl_crystal_density_diffrn 1.910
_exptl_crystal_density_method 'not measured'
_exptl_crystal_description 'thin plate'
_exptl_crystal_F_000 760
_exptl_crystal_size_max 0.51
_exptl_crystal_size_mid 0.05
_exptl_crystal_size_min 0.02
_refine_diff_density_max 0.581
_refine_diff_density_min -0.410
_refine_diff_density_rms 0.098
_refine_ls_extinction_method none
_refine_ls_goodness_of_fit_ref 1.172
_refine_ls_hydrogen_treatment constr
_refine_ls_matrix_type full
_refine_ls_number_parameters 190
_refine_ls_number_reflns 2415
_refine_ls_number_restraints 0
_refine_ls_restrained_S_all 1.172
_refine_ls_R_factor_all 0.0296
_refine_ls_R_factor_gt 0.0281
_refine_ls_shift/su_max 0.001
_refine_ls_shift/su_mean 0.000
_refine_ls_structure_factor_coef Fsqd
_refine_ls_weighting_details 'calc w=1/[\s^2^(Fo^2^)+(0.0265P)^2^+1.1181P] where P=(Fo^2^+2Fc^2^)/3'
_refine_ls_weighting_scheme calc
_refine_ls_wR_factor_gt 0.0662
_refine_ls_wR_factor_ref 0.0672
_reflns_number_gt 2307
_reflns_number_total 2415
_reflns_threshold_expression >2sigma(I)
_cod_data_source_file c3ce40192h.txt
_cod_data_source_block 4n3i
_cod_original_sg_symbol_H-M P21/c
_cod_database_code 7209880

loop_
_symmetry_equiv_pos_as_xyz
'x, y, z'
'-x, y+1/2, -z+1/2'
'-x, -y, -z'
'x, -y-1/2, z-1/2'

loop_
_atom_site_label
_atom_site_type_symbol
_atom_site_fract_x
_atom_site_fract_y
_atom_site_fract_z
_atom_site_U_iso_or_equiv
_atom_site_adp_type
_atom_site_occupancy
_atom_site_symmetry_multiplicity
_atom_site_calc_flag
_atom_site_refinement_flags
C1 C 0.6214(4) 0.6827(4) 0.18847(12) 0.0356(6) Uani 1 1 d .
H1 H 0.6734 0.5659 0.1977 0.043 Uiso 1 1 calc R
C2 C 0.6419(4) 0.8508(4) 0.21425(12) 0.0355(6) Uani 1 1 d .
C3 C 0.7534(4) 0.9061(4) 0.25996(12) 0.0350(6) Uani 1 1 d .
C4 C 0.7962(4) 1.0947(4) 0.26701(13) 0.0424(7) Uani 1 1 d .
H4 H 0.7512 1.1869 0.2428 0.051 Uiso 1 1 calc R
C5 C 0.9031(5) 1.1492(5) 0.30861(15) 0.0487(8) Uani 1 1 d .
H5 H 0.9301 1.2789 0.3133 0.058 Uiso 1 1 calc R
C6 C 0.9716(4) 1.0164(5) 0.34363(13) 0.0463(8) Uani 1 1 d .
H6 H 1.0464 1.0537 0.3722 0.056 Uiso 1 1 calc R
C7 C 0.9299(4) 0.8289(4) 0.33659(12) 0.0364(6) Uani 1 1 d .
C8 C 0.8209(4) 0.7720(4) 0.29529(12) 0.0368(6) Uani 1 1 d .
H8 H 0.7925 0.6425 0.2911 0.044 Uiso 1 1 calc R
C9 C 0.4465(3) 0.5908(4) 0.10650(11) 0.0323(6) Uani 1 1 d .
C10 C 0.4902(4) 0.4015(4) 0.10722(12) 0.0392(7) Uani 1 1 d .
H10 H 0.5637 0.3544 0.1349 0.047 Uiso 1 1 calc R
C11 C 0.4274(4) 0.2816(4) 0.06783(12) 0.0399(7) Uani 1 1 d .
H11 H 0.4574 0.1518 0.0678 0.048 Uiso 1 1 calc R
C12 C 0.3202(4) 0.3540(4) 0.02850(12) 0.0350(6) Uani 1 1 d .
C13 C 0.2743(4) 0.5414(5) 0.02706(12) 0.0399(7) Uani 1 1 d .
H13 H 0.2002 0.5871 -0.0007 0.048 Uiso 1 1 calc R
C14 C 0.3374(4) 0.6622(4) 0.06644(13) 0.0404(7) Uani 1 1 d .
H14 H 0.3071 0.7919 0.0663 0.049 Uiso 1 1 calc R
I1 I 1.03801(3) 0.62771(3) 0.389895(8) 0.04839(11) Uani 1 1 d .
N1 N 0.5114(3) 0.7159(3) 0.14691(9) 0.0328(5) Uani 1 1 d .
N2 N 0.4636(4) 0.9002(4) 0.14719(12) 0.0463(7) Uani 1 1 d .
N3 N 0.5431(4) 0.9813(4) 0.18775(11) 0.0464(6) Uani 1 1 d .
N4 N 0.2522(3) 0.2249(4) -0.01271(10) 0.0447(6) Uani 1 1 d .
O1 O 0.1537(4) 0.2884(4) -0.04670(11) 0.0744(9) Uani 1 1 d .
O2 O 0.2954(4) 0.0605(4) -0.01211(11) 0.0667(7) Uani 1 1 d .

loop_
_atom_site_aniso_label
_atom_site_aniso_U_11
_atom_site_aniso_U_22
_atom_site_aniso_U_33
_atom_site_aniso_U_23
_atom_site_aniso_U_13
_atom_site_aniso_U_12
C1 0.0351(15) 0.0388(16) 0.0330(15) 0.0017(12) -0.0060(12) 0.0047(12)
C2 0.0353(15) 0.0374(16) 0.0337(16) 0.0012(12) -0.0013(12) 0.0012(12)
C3 0.0331(15) 0.0411(16) 0.0309(15) -0.0050(12) 0.0016(12) -0.0014(12)
C4 0.0479(18) 0.0404(17) 0.0390(17) -0.0038(13) 0.0026(14) -0.0034(14)
C5 0.054(2) 0.0436(18) 0.049(2) -0.0100(15) 0.0050(16) -0.0128(15)
C6 0.0404(17) 0.060(2) 0.0386(17) -0.0109(15) 0.0001(14) -0.0079(15)
C7 0.0313(15) 0.0450(17) 0.0331(15) -0.0042(13) -0.0013(12) -0.0003(12)
C8 0.0371(16) 0.0400(16) 0.0331(15) -0.0044(13) -0.0014(12) -0.0022(13)
C9 0.0295(14) 0.0390(16) 0.0283(14) 0.0041(11) -0.0023(12) -0.0019(11)
C10 0.0404(16) 0.0424(17) 0.0349(17) 0.0044(12) -0.0115(13) 0.0055(13)
C11 0.0460(18) 0.0368(16) 0.0368(16) 0.0019(13) -0.0094(13) 0.0051(13)
C12 0.0375(16) 0.0395(16) 0.0279(14) 0.0005(12) -0.0031(12) -0.0026(12)
C13 0.0389(16) 0.0479(18) 0.0328(15) 0.0071(13) -0.0093(13) 0.0026(14)
C14 0.0451(18) 0.0375(16) 0.0386(17) 0.0038(13) -0.0087(14) 0.0066(13)
I1 0.04536(15) 0.06100(17) 0.03876(15) -0.00493(9) -0.01135(10) 0.00567(9)
N1 0.0339(12) 0.0345(13) 0.0298(12) 0.0021(10) -0.0058(10) 0.0027(10)
N2 0.0560(17) 0.0360(14) 0.0467(16) -0.0022(12) -0.0174(13) 0.0087(12)
N3 0.0560(17) 0.0377(14) 0.0455(15) -0.0041(12) -0.0151(13) 0.0054(12)
N4 0.0477(16) 0.0525(17) 0.0340(14) -0.0001(12) -0.0091(12) -0.0034(13)
O1 0.103(2) 0.0609(16) 0.0588(16) -0.0009(14) -0.0487(16) 0.0027(16)
O2 0.087(2) 0.0487(15) 0.0640(17) -0.0154(13) -0.0279(14) 0.0099(14)

loop_
_atom_type_symbol
_atom_type_description
_atom_type_scat_dispersion_real
_atom_type_scat_dispersion_imag
_atom_type_scat_source
C C 0.0033 0.0016 'International Tables Vol C Tables 4.2.6.8 and 6.1.1.4'
H H 0.0000 0.0000 'International Tables Vol C Tables 4.2.6.8 and 6.1.1.4'
N N 0.0061 0.0033 'International Tables Vol C Tables 4.2.6.8 and 6.1.1.4'
O O 0.0106 0.0060 'International Tables Vol C Tables 4.2.6.8 and 6.1.1.4'
I I -0.4742 1.8119 'International Tables Vol C Tables 4.2.6.8 and 6.1.1.4'

loop_
_geom_angle_atom_site_label_1
_geom_angle_atom_site_label_2
_geom_angle_atom_site_label_3
_geom_angle
N1 C1 C2 105.7(3)
N1 C1 H1 127.1
C2 C1 H1 127.1
C1 C2 N3 107.8(3)
C1 C2 C3 131.1(3)
N3 C2 C3 121.0(3)
C4 C3 C8 119.3(3)
C4 C3 C2 119.6(3)
C8 C3 C2 121.1(3)
C5 C4 C3 120.7(3)
C5 C4 H4 119.7
C3 C4 H4 119.7
C4 C5 C6 120.3(3)
C4 C5 H5 119.8
C6 C5 H5 119.8
C7 C6 C5 119.1(3)
C7 C6 H6 120.4
C5 C6 H6 120.4
C6 C7 C8 121.3(3)
C6 C7 I1 118.6(2)
C8 C7 I1 120.2(2)
C7 C8 C3 119.3(3)
C7 C8 H8 120.3
C3 C8 H8 120.3
C10 C9 C14 120.8(3)
C10 C9 N1 120.4(3)
C14 C9 N1 118.8(3)
C11 C10 C9 120.0(3)
C11 C10 H10 120.0
C9 C10 H10 120.0
C10 C11 C12 118.5(3)
C10 C11 H11 120.7
C12 C11 H11 120.7
C11 C12 C13 122.5(3)
C11 C12 N4 118.1(3)
C13 C12 N4 119.4(3)
C12 C13 C14 119.1(3)
C12 C13 H13 120.4
C14 C13 H13 120.4
C13 C14 C9 119.0(3)
C13 C14 H14 120.5
C9 C14 H14 120.5
C1 N1 N2 109.8(2)
C1 N1 C9 129.9(3)
N2 N1 C9 120.3(2)
N3 N2 N1 107.2(2)
N2 N3 C2 109.4(3)
O2 N4 O1 122.6(3)
O2 N4 C12 119.4(3)
O1 N4 C12 118.0(3)

loop_
_geom_bond_atom_site_label_1
_geom_bond_atom_site_label_2
_geom_bond_distance
C1 N1 1.354(4)
C1 C2 1.358(4)
C1 H1 0.9500
C2 N3 1.370(4)
C2 C3 1.473(4)
C3 C4 1.389(4)
C3 C8 1.390(4)
C4 C5 1.374(5)
C4 H4 0.9500
C5 C6 1.382(5)
C5 H5 0.9500
C6 C7 1.379(5)
C6 H6 0.9500
C7 C8 1.384(4)
C7 I1 2.111(3)
C8 H8 0.9500
C9 C10 1.385(4)
C9 C14 1.396(4)
C9 N1 1.423(4)
C10 C11 1.377(4)
C10 H10 0.9500
C11 C12 1.377(4)
C11 H11 0.9500
C12 C13 1.377(4)
C12 N4 1.462(4)
C13 C14 1.381(5)
C13 H13 0.9500
C14 H14 0.9500
N1 N2 1.359(3)
N2 N3 1.306(4)
N4 O2 1.214(4)
N4 O1 1.221(3)

loop_
_geom_hbond_atom_site_label_D
_geom_hbond_atom_site_label_H
_geom_hbond_atom_site_label_A
_geom_hbond_distance_DH
_geom_hbond_distance_HA
_geom_hbond_distance_DA
_geom_hbond_angle_DHA
_geom_hbond_site_symmetry_A
C6 H6 O1 0.95 2.43 3.341(4) 160.6 4_676
C11 H11 N2 0.95 2.64 3.342(4) 131.1 1_545

loop_
_geom_torsion_atom_site_label_1
_geom_torsion_atom_site_label_2
_geom_torsion_atom_site_label_3
_geom_torsion_atom_site_label_4
_geom_torsion
N1 C1 C2 N3 0.3(3)
N1 C1 C2 C3 -175.7(3)
C1 C2 C3 C4 157.6(3)
N3 C2 C3 C4 -17.9(4)
C1 C2 C3 C8 -20.4(5)
N3 C2 C3 C8 164.0(3)
C8 C3 C4 C5 -0.5(5)
C2 C3 C4 C5 -178.5(3)
C3 C4 C5 C6 0.9(5)
C4 C5 C6 C7 -0.6(5)
C5 C6 C7 C8 -0.1(5)
C5 C6 C7 I1 179.3(2)
C6 C7 C8 C3 0.6(4)
I1 C7 C8 C3 -178.8(2)
C4 C3 C8 C7 -0.3(4)
C2 C3 C8 C7 177.7(3)
C14 C9 C10 C11 0.6(5)
N1 C9 C10 C11 -179.7(3)
C9 C10 C11 C12 -0.5(5)
C10 C11 C12 C13 0.3(5)
C10 C11 C12 N4 -179.2(3)
C11 C12 C13 C14 -0.1(5)
N4 C12 C13 C14 179.3(3)
C12 C13 C14 C9 0.2(5)
C10 C9 C14 C13 -0.5(5)
N1 C9 C14 C13 179.9(3)
C2 C1 N1 N2 -0.5(3)
C2 C1 N1 C9 179.3(3)
C10 C9 N1 C1 2.4(5)
C14 C9 N1 C1 -177.9(3)
C10 C9 N1 N2 -177.7(3)
C14 C9 N1 N2 2.0(4)
C1 N1 N2 N3 0.6(3)
C9 N1 N2 N3 -179.3(3)
N1 N2 N3 C2 -0.4(4)
C1 C2 N3 N2 0.1(4)
C3 C2 N3 N2 176.5(3)
C11 C12 N4 O2 -2.0(4)
C13 C12 N4 O2 178.5(3)
C11 C12 N4 O1 178.2(3)
C13 C12 N4 O1 -1.3(4)
